data_4026786
loop_
_publ_author_name
'Lijuan Jiao'
'Weidong Pang'
'Jinyuan Zhou'
'Yun Wei'
'Xiaolong Mu'
'Guifeng Bai'
'Erhong Hao'

_publ_section_title
;
 Regioselective Stepwise Bromination of Boron Dipyrromethene (BODIPY) Dyes
;
_journal_name_full 'Journal of Organic Chemistry'
_journal_page_first 9988
_journal_page_last 9996
_journal_paper_doi 10.1021/jo201754m
_journal_volume 76
_journal_year 2011
_chemical_formula_moiety 'C29 H19 B Br4 F2 N2 S2'
_chemical_formula_sum 'C29 H19 B Br4 F2 N2 S2'
_chemical_formula_weight 828.03
_chemical_name_systematic
; 
 ? 
;
_space_group_IT_number 32
_symmetry_cell_setting orthorhombic
_symmetry_space_group_name_Hall 'P 2 -2ab'
_symmetry_space_group_name_H-M 'P b a 2'
_atom_sites_solution_hydrogens geom
_atom_sites_solution_primary direct
_atom_sites_solution_secondary difmap
_audit_creation_method SHELXL-97
_cell_angle_alpha 90.00
_cell_angle_beta 90.00
_cell_angle_gamma 90.00
_cell_formula_units_Z 4
_cell_length_a 19.356(2)
_cell_length_b 27.471(3)
_cell_length_c 5.6890(7)
_cell_measurement_reflns_used 7896
_cell_measurement_temperature 293(2)
_cell_measurement_theta_max 25.26
_cell_measurement_theta_min 2.57
_cell_volume 3025.0(6)
_computing_cell_refinement 'Bruker SMART'
_computing_data_collection 'Bruker SMART'
_computing_data_reduction 'Bruker SAINT'
_computing_molecular_graphics 'Bruker SHELXTL'
_computing_publication_material 'Bruker SHELXTL'
_computing_structure_refinement 'SHELXL-97 (Sheldrick, 1997)'
_computing_structure_solution 'SHELXS-97 (Sheldrick, 1990)'
_diffrn_ambient_temperature 293(2)
_diffrn_measured_fraction_theta_full 0.994
_diffrn_measured_fraction_theta_max 0.994
_diffrn_measurement_device_type 'CCD area detector'
_diffrn_measurement_method 'phi and omega scans'
_diffrn_radiation_monochromator graphite
_diffrn_radiation_source 'fine-focus sealed tube'
_diffrn_radiation_type MoK\a
_diffrn_radiation_wavelength 0.71073
_diffrn_reflns_av_R_equivalents 0.0556
_diffrn_reflns_av_sigmaI/netI 0.0654
_diffrn_reflns_limit_h_max 24
_diffrn_reflns_limit_h_min -24
_diffrn_reflns_limit_k_max 35
_diffrn_reflns_limit_k_min -35
_diffrn_reflns_limit_l_max 7
_diffrn_reflns_limit_l_min -6
_diffrn_reflns_number 25500
_diffrn_reflns_theta_full 27.59
_diffrn_reflns_theta_max 27.59
_diffrn_reflns_theta_min 1.82
_exptl_absorpt_coefficient_mu 5.495
_exptl_absorpt_correction_T_max 0.4551
_exptl_absorpt_correction_T_min 0.3916
_exptl_absorpt_correction_type multi-scan
_exptl_absorpt_process_details 'Semi-empirical from equivalents'
_exptl_crystal_colour blue
_exptl_crystal_density_diffrn 1.818
_exptl_crystal_description block
_exptl_crystal_F_000 1608
_exptl_crystal_size_max 0.21
_exptl_crystal_size_mid 0.19
_exptl_crystal_size_min 0.17
_refine_diff_density_max 0.406
_refine_diff_density_min -0.937
_refine_diff_density_rms 0.111
_refine_ls_abs_structure_details 'Flack H D (1983), Acta Cryst. A39, 876-881'
_refine_ls_abs_structure_Flack 0.92(2)
_refine_ls_extinction_method SHELXL
_refine_ls_goodness_of_fit_ref 1.039
_refine_ls_hydrogen_treatment constr
_refine_ls_matrix_type full
_refine_ls_number_parameters 363
_refine_ls_number_reflns 6487
_refine_ls_number_restraints 1
_refine_ls_restrained_S_all 1.039
_refine_ls_R_factor_all 0.1053
_refine_ls_R_factor_gt 0.0691
_refine_ls_shift/su_max 0.006
_refine_ls_shift/su_mean 0.000
_refine_ls_structure_factor_coef Fsqd
_refine_ls_weighting_details 'calc w=1/[\s^2^(Fo^2^)+(0.0777P)^2^+12.9540P] where P=(Fo^2^+2Fc^2^)/3'
_refine_ls_weighting_scheme calc
_refine_ls_wR_factor_gt 0.1624
_refine_ls_wR_factor_ref 0.1840
_reflns_number_gt 4543
_reflns_number_total 6487
_reflns_threshold_expression >2sigma(I)
_cod_data_source_file jo201754m_si_010.cif
_cod_data_source_block 111021b
_cod_database_code 4026786

loop_
_symmetry_equiv_pos_as_xyz
'x, y, z'
'-x, -y, z'
'x+1/2, -y+1/2, z'
'-x+1/2, y+1/2, z'

loop_
_atom_site_label
_atom_site_type_symbol
_atom_site_fract_x
_atom_site_fract_y
_atom_site_fract_z
_atom_site_U_iso_or_equiv
_atom_site_adp_type
_atom_site_occupancy
_atom_site_symmetry_multiplicity
_atom_site_calc_flag
_atom_site_refinement_flags
B1 B 0.6227(4) 0.2712(4) 0.610(2) 0.037(2) Uani 1 1 d .
Br1 Br 0.55705(5) 0.44069(4) 1.0599(3) 0.0658(4) Uani 1 1 d .
Br2 Br 0.44651(5) 0.34968(4) 1.2759(2) 0.0591(3) Uani 1 1 d .
Br3 Br 0.44278(6) 0.12633(4) 0.9090(3) 0.0634(3) Uani 1 1 d .
Br4 Br 0.56516(7) 0.07720(4) 0.5243(3) 0.0857(5) Uani 1 1 d .
C1 C 0.7169(5) 0.4091(3) 0.820(2) 0.047(3) Uani 1 1 d .
C2 C 0.7375(5) 0.3849(3) 1.020(2) 0.053(3) Uani 1 1 d .
H2 H 0.7185 0.3547 1.0569 0.064 Uiso 1 1 calc R
C3 C 0.7865(5) 0.4055(4) 1.165(3) 0.059(3) Uani 1 1 d .
H3 H 0.7994 0.3892 1.3016 0.071 Uiso 1 1 calc R
C4 C 0.8168(5) 0.4496(4) 1.113(3) 0.065(4) Uani 1 1 d .
C5 C 0.7958(6) 0.4733(4) 0.915(3) 0.071(4) Uani 1 1 d .
H5 H 0.8151 0.5034 0.8794 0.085 Uiso 1 1 calc R
C6 C 0.7469(6) 0.4540(4) 0.767(3) 0.066(3) Uani 1 1 d .
H6 H 0.7338 0.4708 0.6318 0.080 Uiso 1 1 calc R
C7 C 0.8709(7) 0.4714(6) 1.273(3) 0.110(6) Uani 1 1 d .
H7A H 0.8494 0.4944 1.3772 0.165 Uiso 1 1 calc R
H7B H 0.9054 0.4876 1.1806 0.165 Uiso 1 1 calc R
H7C H 0.8922 0.4460 1.3637 0.165 Uiso 1 1 calc R
C8 C 0.5982(4) 0.3556(3) 0.792(2) 0.043(2) Uani 1 1 d .
C9 C 0.5552(5) 0.3761(3) 0.967(2) 0.047(3) Uani 1 1 d .
C10 C 0.5112(4) 0.3402(3) 1.043(2) 0.043(2) Uani 1 1 d .
C11 C 0.5276(4) 0.2967(3) 0.9161(18) 0.0354(19) Uani 1 1 d .
C12 C 0.5002(4) 0.2501(3) 0.9250(17) 0.0335(17) Uani 1 1 d .
C13 C 0.5308(4) 0.2122(3) 0.7988(18) 0.037(2) Uani 1 1 d .
C14 C 0.5150(4) 0.1617(3) 0.781(2) 0.042(2) Uani 1 1 d .
C15 C 0.5621(4) 0.1419(3) 0.627(2) 0.050(3) Uani 1 1 d .
C16 C 0.6045(4) 0.1786(3) 0.541(2) 0.046(2) Uani 1 1 d .
C17 C 0.4364(3) 0.2413(3) 1.0637(17) 0.0328(17) Uani 1 1 d .
C18 C 0.4371(4) 0.2186(4) 1.275(2) 0.048(2) Uani 1 1 d .
H18 H 0.4789 0.2082 1.3384 0.057 Uiso 1 1 calc R
C19 C 0.3763(6) 0.2107(4) 1.398(2) 0.060(3) Uani 1 1 d .
H19 H 0.3775 0.1946 1.5415 0.072 Uiso 1 1 calc R
C20 C 0.3149(5) 0.2262(4) 1.309(2) 0.060(3) Uani 1 1 d .
H20 H 0.2744 0.2220 1.3949 0.073 Uiso 1 1 calc R
C21 C 0.3131(4) 0.2482(4) 1.092(2) 0.058(3) Uani 1 1 d .
H21 H 0.2710 0.2574 1.0273 0.070 Uiso 1 1 calc R
C22 C 0.3737(4) 0.2567(3) 0.9702(18) 0.042(2) Uani 1 1 d .
H22 H 0.3725 0.2726 0.8260 0.050 Uiso 1 1 calc R
C23 C 0.7269(4) 0.1351(3) 0.420(2) 0.044(2) Uani 1 1 d .
C24 C 0.7623(6) 0.1440(5) 0.622(2) 0.064(3) Uani 1 1 d .
H24 H 0.7511 0.1710 0.7127 0.077 Uiso 1 1 calc R
C25 C 0.8157(6) 0.1127(5) 0.693(3) 0.074(4) Uani 1 1 d .
H25 H 0.8391 0.1186 0.8335 0.089 Uiso 1 1 calc R
C26 C 0.8337(5) 0.0726(4) 0.553(3) 0.071(4) Uani 1 1 d .
C27 C 0.7973(5) 0.0650(4) 0.352(3) 0.064(4) Uani 1 1 d .
H27 H 0.8086 0.0386 0.2576 0.076 Uiso 1 1 calc R
C28 C 0.7442(5) 0.0953(4) 0.285(2) 0.052(2) Uani 1 1 d .
H28 H 0.7198 0.0888 0.1481 0.063 Uiso 1 1 calc R
C29 C 0.8937(6) 0.0408(5) 0.623(4) 0.111(7) Uani 1 1 d .
H29A H 0.8793 0.0074 0.6251 0.167 Uiso 1 1 calc R
H29B H 0.9096 0.0501 0.7763 0.167 Uiso 1 1 calc R
H29C H 0.9306 0.0447 0.5114 0.167 Uiso 1 1 calc R
F1 F 0.6192(3) 0.2842(2) 0.3801(11) 0.0547(15) Uani 1 1 d .
F2 F 0.6901(2) 0.2683(2) 0.6907(11) 0.0536(15) Uani 1 1 d .
N1 N 0.5821(3) 0.3083(3) 0.7662(15) 0.0362(16) Uani 1 1 d .
N2 N 0.5870(3) 0.2208(2) 0.6494(15) 0.0382(18) Uani 1 1 d .
S1 S 0.65879(14) 0.38387(10) 0.6100(6) 0.0593(7) Uani 1 1 d .
S2 S 0.66448(12) 0.17696(10) 0.3115(6) 0.0560(7) Uani 1 1 d .

loop_
_atom_site_aniso_label
_atom_site_aniso_U_11
_atom_site_aniso_U_22
_atom_site_aniso_U_33
_atom_site_aniso_U_23
_atom_site_aniso_U_13
_atom_site_aniso_U_12
B1 0.016(4) 0.043(5) 0.053(7) 0.003(5) 0.004(4) -0.001(4)
Br1 0.0568(6) 0.0370(5) 0.1037(10) -0.0090(6) 0.0067(7) -0.0051(4)
Br2 0.0435(5) 0.0539(6) 0.0798(8) -0.0215(6) 0.0206(5) -0.0030(4)
Br3 0.0556(6) 0.0410(5) 0.0938(9) 0.0013(6) 0.0300(6) -0.0114(4)
Br4 0.0697(8) 0.0417(6) 0.1458(15) -0.0224(7) 0.0377(9) 0.0042(5)
C1 0.031(4) 0.036(5) 0.074(8) -0.004(5) 0.010(4) -0.009(4)
C2 0.035(5) 0.039(5) 0.086(9) -0.003(5) 0.001(5) -0.008(4)
C3 0.040(5) 0.053(6) 0.085(9) -0.010(6) 0.000(5) 0.003(5)
C4 0.037(5) 0.055(7) 0.103(12) -0.036(7) 0.017(6) -0.006(5)
C5 0.049(6) 0.045(6) 0.120(12) -0.010(8) 0.018(7) -0.026(5)
C6 0.060(7) 0.040(5) 0.100(10) 0.009(6) 0.017(7) -0.008(5)
C7 0.065(8) 0.117(12) 0.148(17) -0.077(12) 0.003(10) -0.018(8)
C8 0.032(4) 0.040(5) 0.057(6) 0.002(5) 0.002(4) -0.004(4)
C9 0.038(5) 0.035(4) 0.068(8) 0.001(4) -0.001(4) -0.001(4)
C10 0.021(4) 0.041(4) 0.067(7) -0.002(5) 0.000(4) 0.005(3)
C11 0.019(4) 0.039(4) 0.048(5) 0.003(4) 0.004(4) 0.003(3)
C12 0.019(3) 0.039(4) 0.043(5) -0.002(4) 0.001(3) 0.004(3)
C13 0.022(4) 0.035(4) 0.055(6) 0.004(4) 0.008(4) 0.003(3)
C14 0.024(4) 0.034(4) 0.069(6) 0.002(5) 0.011(4) 0.002(3)
C15 0.035(5) 0.035(5) 0.080(8) -0.009(5) 0.011(5) 0.003(4)
C16 0.021(4) 0.045(5) 0.072(7) -0.005(5) 0.012(4) 0.005(3)
C17 0.019(3) 0.037(4) 0.043(5) -0.004(4) 0.006(3) 0.001(3)
C18 0.036(5) 0.067(6) 0.040(5) 0.009(5) 0.010(4) 0.006(4)
C19 0.066(7) 0.059(6) 0.055(7) 0.004(6) 0.022(6) -0.009(5)
C20 0.030(5) 0.080(8) 0.072(9) -0.015(7) 0.027(5) -0.009(5)
C21 0.016(4) 0.077(7) 0.082(9) -0.022(7) 0.011(5) 0.003(4)
C22 0.024(4) 0.046(5) 0.056(7) -0.006(4) 0.005(4) 0.004(4)
C23 0.028(4) 0.047(5) 0.056(6) -0.001(5) 0.010(4) -0.001(4)
C24 0.050(6) 0.078(8) 0.064(8) -0.004(6) -0.002(5) 0.007(5)
C25 0.054(7) 0.106(10) 0.063(8) 0.005(7) -0.006(6) -0.009(7)
C26 0.034(5) 0.057(6) 0.122(12) 0.031(8) 0.014(7) -0.003(5)
C27 0.039(5) 0.049(6) 0.103(12) -0.006(6) 0.006(6) 0.008(5)
C28 0.043(5) 0.056(6) 0.058(6) -0.008(5) 0.011(5) 0.006(4)
C29 0.054(7) 0.086(9) 0.19(2) 0.076(12) -0.007(10) 0.007(7)
F1 0.059(4) 0.056(3) 0.049(4) 0.004(3) 0.008(3) 0.000(3)
F2 0.016(2) 0.069(4) 0.077(4) 0.002(3) 0.006(2) -0.002(2)
N1 0.016(3) 0.044(4) 0.049(5) 0.003(4) 0.005(3) -0.006(3)
N2 0.016(3) 0.038(4) 0.060(5) 0.004(3) 0.009(3) 0.005(3)
S1 0.0494(14) 0.0624(16) 0.0661(19) 0.0122(14) 0.0040(13) -0.0232(12)
S2 0.0365(12) 0.0627(16) 0.0687(19) 0.0029(14) 0.0198(12) 0.0188(11)

loop_
_atom_type_symbol
_atom_type_description
_atom_type_scat_dispersion_real
_atom_type_scat_dispersion_imag
_atom_type_scat_source
C C 0.0033 0.0016 'International Tables Vol C Tables 4.2.6.8 and 6.1.1.4'
H H 0.0000 0.0000 'International Tables Vol C Tables 4.2.6.8 and 6.1.1.4'
B B 0.0013 0.0007 'International Tables Vol C Tables 4.2.6.8 and 6.1.1.4'
N N 0.0061 0.0033 'International Tables Vol C Tables 4.2.6.8 and 6.1.1.4'
F F 0.0171 0.0103 'International Tables Vol C Tables 4.2.6.8 and 6.1.1.4'
S S 0.1246 0.1234 'International Tables Vol C Tables 4.2.6.8 and 6.1.1.4'
Br Br -0.2901 2.4595 'International Tables Vol C Tables 4.2.6.8 and 6.1.1.4'

loop_
_geom_angle_atom_site_label_1
_geom_angle_atom_site_label_2
_geom_angle_atom_site_label_3
_geom_angle
F1 B1 F2 112.5(8)
F1 B1 N1 110.6(7)
F2 B1 N1 108.8(8)
F1 B1 N2 110.4(8)
F2 B1 N2 108.4(7)
N1 B1 N2 105.8(7)
C2 C1 C6 119.0(10)
C2 C1 S1 123.3(7)
C6 C1 S1 117.5(10)
C3 C2 C1 119.7(9)
C3 C2 H2 120.1
C1 C2 H2 120.1
C2 C3 C4 121.6(13)
C2 C3 H3 119.2
C4 C3 H3 119.2
C5 C4 C3 118.1(11)
C5 C4 C7 121.1(13)
C3 C4 C7 120.8(15)
C4 C5 C6 121.9(10)
C4 C5 H5 119.0
C6 C5 H5 119.0
C5 C6 C1 119.6(13)
C5 C6 H6 120.2
C1 C6 H6 120.2
C4 C7 H7A 109.5
C4 C7 H7B 109.5
H7A C7 H7B 109.5
C4 C7 H7C 109.5
H7A C7 H7C 109.5
H7B C7 H7C 109.5
N1 C8 C9 109.1(8)
N1 C8 S1 121.3(7)
C9 C8 S1 129.4(7)
C10 C9 C8 107.4(8)
C10 C9 Br1 127.6(8)
C8 C9 Br1 124.9(7)
C9 C10 C11 107.8(8)
C9 C10 Br2 123.2(7)
C11 C10 Br2 129.0(7)
C12 C11 N1 121.6(8)
C12 C11 C10 132.0(8)
N1 C11 C10 106.4(7)
C11 C12 C13 120.5(8)
C11 C12 C17 119.2(7)
C13 C12 C17 120.2(7)
C12 C13 N2 121.0(7)
C12 C13 C14 132.2(8)
N2 C13 C14 106.8(7)
C15 C14 C13 106.6(8)
C15 C14 Br3 122.9(7)
C13 C14 Br3 130.3(6)
C14 C15 C16 109.2(8)
C14 C15 Br4 126.5(7)
C16 C15 Br4 124.1(7)
N2 C16 C15 108.1(8)
N2 C16 S2 122.0(7)
C15 C16 S2 129.6(8)
C18 C17 C22 119.3(8)
C18 C17 C12 122.5(7)
C22 C17 C12 118.2(8)
C17 C18 C19 120.6(9)
C17 C18 H18 119.7
C19 C18 H18 119.7
C20 C19 C18 120.5(11)
C20 C19 H19 119.8
C18 C19 H19 119.8
C19 C20 C21 119.5(9)
C19 C20 H20 120.2
C21 C20 H20 120.2
C20 C21 C22 120.3(10)
C20 C21 H21 119.9
C22 C21 H21 119.9
C21 C22 C17 119.8(10)
C21 C22 H22 120.1
C17 C22 H22 120.1
C24 C23 C28 119.4(10)
C24 C23 S2 121.3(8)
C28 C23 S2 119.0(9)
C23 C24 C25 120.4(12)
C23 C24 H24 119.8
C25 C24 H24 119.8
C24 C25 C26 119.8(13)
C24 C25 H25 120.1
C26 C25 H25 120.1
C27 C26 C25 118.0(10)
C27 C26 C29 122.2(14)
C25 C26 C29 119.7(15)
C26 C27 C28 121.9(11)
C26 C27 H27 119.1
C28 C27 H27 119.1
C27 C28 C23 120.5(12)
C27 C28 H28 119.8
C23 C28 H28 119.8
C26 C29 H29A 109.5
C26 C29 H29B 109.5
H29A C29 H29B 109.5
C26 C29 H29C 109.5
H29A C29 H29C 109.5
H29B C29 H29C 109.5
C8 N1 C11 109.3(7)
C8 N1 B1 125.2(7)
C11 N1 B1 125.3(7)
C16 N2 C13 109.1(7)
C16 N2 B1 125.5(7)
C13 N2 B1 125.5(7)
C8 S1 C1 101.5(5)
C16 S2 C23 102.0(5)

loop_
_geom_bond_atom_site_label_1
_geom_bond_atom_site_label_2
_geom_bond_distance
B1 F1 1.356(14)
B1 F2 1.385(10)
B1 N1 1.564(12)
B1 N2 1.564(12)
Br1 C9 1.852(9)
Br2 C10 1.843(10)
Br3 C14 1.850(8)
Br4 C15 1.872(9)
C1 C2 1.379(16)
C1 C6 1.397(13)
C1 S1 1.779(11)
C2 C3 1.379(15)
C2 H2 0.9300
C3 C4 1.379(16)
C3 H3 0.9300
C4 C5 1.36(2)
C4 C7 1.513(18)
C5 C6 1.374(19)
C5 H5 0.9300
C6 H6 0.9300
C7 H7A 0.9600
C7 H7B 0.9600
C7 H7C 0.9600
C8 N1 1.344(11)
C8 C9 1.412(14)
C8 S1 1.748(10)
C9 C10 1.372(13)
C10 C11 1.432(12)
C11 C12 1.385(11)
C11 N1 1.394(11)
C12 C13 1.396(12)
C12 C17 1.487(11)
C13 N2 1.401(11)
C13 C14 1.424(11)
C14 C15 1.378(13)
C15 C16 1.391(13)
C16 N2 1.356(11)
C16 S2 1.746(10)
C17 C18 1.355(15)
C17 C22 1.391(11)
C18 C19 1.386(13)
C18 H18 0.9300
C19 C20 1.358(17)
C19 H19 0.9300
C20 C21 1.376(18)
C20 H20 0.9300
C21 C22 1.382(12)
C21 H21 0.9300
C22 H22 0.9300
C23 C24 1.356(17)
C23 C28 1.379(14)
C23 S2 1.779(10)
C24 C25 1.405(17)
C24 H24 0.9300
C25 C26 1.406(19)
C25 H25 0.9300
C26 C27 1.36(2)
C26 C29 1.507(15)
C27 C28 1.375(15)
C27 H27 0.9300
C28 H28 0.9300
C29 H29A 0.9600
C29 H29B 0.9600
C29 H29C 0.9600
